data_4512635
loop_
_publ_author_name
'Ardila-Fierro, Karen J.'
'Andr\'e, V\^ania'
'Tan, Davin'
'Duarte, M. Teresa'
'Lancaster, Robert W.'
'Karamertzanis, Panagiotis G.'
'Fri\<s\<ci\'c, Tomislav'

_publ_section_title
;
 Molecular Recognition of Steroid Hormones in the Solid State: Stark
 Differences in Cocrystallization of \b-Estradiol and Estrone
;
_journal_issue 3
_journal_name_full 'Crystal Growth &amp; Design'
_journal_page_first 1492
_journal_paper_doi 10.1021/cg501865h
_journal_volume 15
_journal_year 2015
_chemical_absolute_configuration syn
_chemical_formula_sum 'C31 H33 N O2'
_chemical_formula_weight 451.58
_chemical_name_common (bes)bhq)
_chemical_name_systematic
;
 beta-estradiol:benzo[h]quinoline 1:1
;
_space_group_crystal_system orthorhombic
_space_group_IT_number 19
_space_group_name_Hall 'P 2ac 2ab'
_space_group_name_H-M_alt 'P 21 21 21'
_symmetry_space_group_name_Hall 'P 2ac 2ab'
_symmetry_space_group_name_H-M 'P 21 21 21'
_atom_sites_solution_hydrogens geom
_audit_creation_method SHELXL-2014
_cell_angle_alpha 90
_cell_angle_beta 90
_cell_angle_gamma 90
_cell_formula_units_Z 4
_cell_length_a 7.395(8)
_cell_length_b 18.402(19)
_cell_length_c 18.563(19)
_cell_measurement_temperature 100(2)
_cell_volume 2526(5)
_computing_structure_refinement 'SHELXL-2014 (Sheldrick, 2014)'
_diffrn_ambient_temperature 100(2)
_diffrn_measured_fraction_theta_full 1.000
_diffrn_measured_fraction_theta_max 0.993
_diffrn_radiation_type MoK\a
_diffrn_radiation_wavelength 0.71073
_diffrn_reflns_av_R_equivalents 0.0560
_diffrn_reflns_av_unetI/netI 0.0327
_diffrn_reflns_Laue_measured_fraction_full 1.000
_diffrn_reflns_Laue_measured_fraction_max 0.993
_diffrn_reflns_limit_h_max 8
_diffrn_reflns_limit_h_min -8
_diffrn_reflns_limit_k_max 22
_diffrn_reflns_limit_k_min -22
_diffrn_reflns_limit_l_max 22
_diffrn_reflns_limit_l_min -22
_diffrn_reflns_number 25175
_diffrn_reflns_point_group_measured_fraction_full 1.000
_diffrn_reflns_point_group_measured_fraction_max 0.991
_diffrn_reflns_theta_full 25.242
_diffrn_reflns_theta_max 25.651
_diffrn_reflns_theta_min 1.558
_exptl_absorpt_coefficient_mu 0.073
_exptl_absorpt_correction_type none
_exptl_crystal_colour colourless
_exptl_crystal_density_diffrn 1.187
_exptl_crystal_description plate
_exptl_crystal_F_000 968
_exptl_crystal_size_max 0.4
_exptl_crystal_size_mid 0.3
_exptl_crystal_size_min 0.2
_refine_diff_density_max 0.107
_refine_diff_density_min -0.183
_refine_diff_density_rms 0.033
_refine_ls_abs_structure_details
;
 Flack x determined using 1635 quotients [(I+)-(I-)]/[(I+)+(I-)]
 (Parsons, Flack and Wagner, Acta Cryst. B69 (2013) 249-259).
;
_refine_ls_abs_structure_Flack 0.1(5)
_refine_ls_extinction_method none
_refine_ls_goodness_of_fit_ref 1.062
_refine_ls_hydrogen_treatment constr
_refine_ls_matrix_type full
_refine_ls_number_parameters 310
_refine_ls_number_reflns 4717
_refine_ls_number_restraints 0
_refine_ls_restrained_S_all 1.062
_refine_ls_R_factor_all 0.0452
_refine_ls_R_factor_gt 0.0366
_refine_ls_shift/su_max 0.000
_refine_ls_shift/su_mean 0.000
_refine_ls_structure_factor_coef Fsqd
_refine_ls_weighting_details 'w=1/[\s^2^(Fo^2^)+(0.0399P)^2^+0.2491P] where P=(Fo^2^+2Fc^2^)/3'
_refine_ls_weighting_scheme calc
_refine_ls_wR_factor_gt 0.0861
_refine_ls_wR_factor_ref 0.0914
_reflns_Friedel_coverage 0.743
_reflns_Friedel_fraction_full 1.000
_reflns_Friedel_fraction_max 0.987
_reflns_number_gt 4107
_reflns_number_total 4717
_reflns_threshold_expression 'I > 2\s(I)'
_cod_data_source_file cg501865h_si_002.cif
_cod_data_source_block (bes)bhq)
_cod_depositor_comments 'Adding full bibliography for 4512633--4512636.cif.'
_cod_original_cell_volume 2526(4)
_cod_database_code 4512635
_shelx_space_group_comment
;
The symmetry employed for this shelxl refinement is uniquely defined
by the following loop, which should always be used as a source of
symmetry information in preference to the above space-group names.
They are only intended as comments.
;
_shelxl_version_number 2014-3

loop_
_space_group_symop_operation_xyz
'x, y, z'
'-x+1/2, -y, z+1/2'
'-x, y+1/2, -z+1/2'
'x+1/2, -y+1/2, -z'

loop_
_atom_site_label
_atom_site_type_symbol
_atom_site_fract_x
_atom_site_fract_y
_atom_site_fract_z
_atom_site_U_iso_or_equiv
_atom_site_adp_type
_atom_site_occupancy
_atom_site_site_symmetry_order
_atom_site_calc_flag
_atom_site_refinement_flags_posn
_atom_site_refinement_flags_adp
C1 C 0.2675(3) 0.04325(13) 0.14138(12) 0.0432(5) Uani 1 1 d . .
H1 H 0.3680 0.0249 0.1676 0.052 Uiso 1 1 calc R U
C2 C 0.2984(3) 0.09574(12) 0.08901(12) 0.0413(5) Uani 1 1 d . .
H2 H 0.4174 0.1130 0.0799 0.050 Uiso 1 1 calc R U
C3 C 0.1522(3) 0.12271(11) 0.05008(10) 0.0338(4) Uani 1 1 d . .
C4 C -0.0198(3) 0.09722(12) 0.06451(11) 0.0382(5) Uani 1 1 d . .
H4 H -0.1194 0.1163 0.0383 0.046 Uiso 1 1 calc R U
C5 C -0.0503(3) 0.04393(11) 0.11681(11) 0.0359(5) Uani 1 1 d . .
C6 C -0.2426(3) 0.01785(13) 0.12952(13) 0.0469(6) Uani 1 1 d . .
H6A H -0.3032 0.0117 0.0824 0.056 Uiso 1 1 calc R U
H6B H -0.3093 0.0557 0.1566 0.056 Uiso 1 1 calc R U
C7 C -0.2542(3) -0.05352(12) 0.17094(11) 0.0407(5) Uani 1 1 d . .
H7A H -0.2180 -0.0942 0.1391 0.049 Uiso 1 1 calc R U
H7B H -0.3805 -0.0619 0.1865 0.049 Uiso 1 1 calc R U
C8 C -0.1302(3) -0.05142(11) 0.23697(10) 0.0330(4) Uani 1 1 d . .
H8 H -0.1621 -0.0078 0.2665 0.040 Uiso 1 1 calc R U
C9 C 0.0690(3) -0.04434(11) 0.21243(11) 0.0340(4) Uani 1 1 d . .
H9 H 0.0991 -0.0907 0.1871 0.041 Uiso 1 1 calc R U
C10 C 0.0960(3) 0.01632(11) 0.15721(11) 0.0338(5) Uani 1 1 d . .
C11 C 0.1966(3) -0.04009(13) 0.27830(12) 0.0462(6) Uani 1 1 d . .
H11A H 0.1725 0.0055 0.3049 0.055 Uiso 1 1 calc R U
H11B H 0.3235 -0.0386 0.2613 0.055 Uiso 1 1 calc R U
C12 C 0.1724(3) -0.10541(13) 0.32991(12) 0.0436(5) Uani 1 1 d . .
H12A H 0.2136 -0.1503 0.3056 0.052 Uiso 1 1 calc R U
H12B H 0.2486 -0.0981 0.3731 0.052 Uiso 1 1 calc R U
C13 C -0.0257(3) -0.11453(11) 0.35316(10) 0.0335(4) Uani 1 1 d . .
C14 C -0.1450(3) -0.11877(11) 0.28461(11) 0.0338(4) Uani 1 1 d . .
H14 H -0.0969 -0.1602 0.2555 0.041 Uiso 1 1 calc R U
C15 C -0.3300(3) -0.14338(13) 0.31339(12) 0.0466(6) Uani 1 1 d . .
H15A H -0.4011 -0.1680 0.2754 0.056 Uiso 1 1 calc R U
H15B H -0.4003 -0.1016 0.3320 0.056 Uiso 1 1 calc R U
C16 C -0.2802(3) -0.19687(13) 0.37484(12) 0.0461(5) Uani 1 1 d . .
H16A H -0.3470 -0.1845 0.4194 0.055 Uiso 1 1 calc R U
H16B H -0.3104 -0.2474 0.3610 0.055 Uiso 1 1 calc R U
C17 C -0.0737(3) -0.18869(11) 0.38673(11) 0.0354(5) Uani 1 1 d . .
H17 H -0.0098 -0.2278 0.3593 0.042 Uiso 1 1 calc R U
C18 C -0.0813(3) -0.05323(12) 0.40490(12) 0.0478(6) Uani 1 1 d . .
H18A H -0.0038 -0.0545 0.4477 0.072 Uiso 1 1 calc R U
H18B H -0.2077 -0.0599 0.4193 0.072 Uiso 1 1 calc R U
H18C H -0.0678 -0.0062 0.3807 0.072 Uiso 1 1 calc R U
C19 C -0.1279(7) -0.1153(2) -0.0381(2) 0.1003(12) Uani 1 1 d . .
H19 H -0.2391 -0.1072 -0.0625 0.120 Uiso 1 1 calc R U
C20 C 0.0201(9) -0.0757(2) -0.0584(2) 0.1157(16) Uani 1 1 d . .
H20 H 0.0095 -0.0410 -0.0961 0.139 Uiso 1 1 calc R U
C21 C 0.1809(7) -0.0852(2) -0.0256(2) 0.1017(14) Uani 1 1 d . .
H21 H 0.2831 -0.0574 -0.0398 0.122 Uiso 1 1 calc R U
C22 C 0.1957(4) -0.13799(16) 0.03137(17) 0.0708(8) Uani 1 1 d . .
C23 C 0.0393(4) -0.17676(13) 0.04964(14) 0.0564(7) Uani 1 1 d . .
C24 C 0.0434(4) -0.22952(14) 0.10783(14) 0.0580(7) Uani 1 1 d . .
C25 C -0.1115(5) -0.26729(15) 0.12707(17) 0.0728(9) Uani 1 1 d . .
H25 H -0.2206 -0.2600 0.1010 0.087 Uiso 1 1 calc R U
C26 C -0.1074(8) -0.3147(2) 0.1832(2) 0.1113(15) Uani 1 1 d . .
H26 H -0.2142 -0.3403 0.1961 0.134 Uiso 1 1 calc R U
C27 C 0.0520(11) -0.3263(2) 0.2221(2) 0.126(2) Uani 1 1 d . .
H27 H 0.0529 -0.3594 0.2615 0.151 Uiso 1 1 calc R U
C28 C 0.2066(8) -0.2900(2) 0.2035(2) 0.1137(16) Uani 1 1 d . .
H28 H 0.3148 -0.2980 0.2299 0.136 Uiso 1 1 calc R U
C29 C 0.2059(5) -0.24080(17) 0.14534(17) 0.0763(9) Uani 1 1 d . .
C30 C 0.3654(5) -0.2004(2) 0.1234(2) 0.0976(12) Uani 1 1 d . .
H30 H 0.4766 -0.2082 0.1478 0.117 Uiso 1 1 calc R U
C31 C 0.3580(5) -0.1519(2) 0.0690(2) 0.0956(12) Uani 1 1 d . .
H31 H 0.4647 -0.1266 0.0556 0.115 Uiso 1 1 calc R U
N1 N -0.1227(4) -0.16489(14) 0.01456(14) 0.0771(7) Uani 1 1 d . .
O1 O 0.1730(2) 0.17495(8) -0.00286(8) 0.0394(3) Uani 1 1 d . .
H1O H 0.2836 0.1810 -0.0113 0.059 Uiso 1 1 calc R U
O2 O -0.0219(2) -0.19316(8) 0.46162(7) 0.0435(4) Uani 1 1 d . .
H2O H -0.0602 -0.2323 0.4792 0.065 Uiso 1 1 calc R U

loop_
_atom_site_aniso_label
_atom_site_aniso_U_11
_atom_site_aniso_U_22
_atom_site_aniso_U_33
_atom_site_aniso_U_23
_atom_site_aniso_U_13
_atom_site_aniso_U_12
C1 0.0256(10) 0.0545(13) 0.0495(13) 0.0141(11) -0.0015(9) 0.0046(10)
C2 0.0255(10) 0.0504(13) 0.0480(13) 0.0100(10) 0.0030(9) -0.0011(9)
C3 0.0337(10) 0.0369(10) 0.0308(10) 0.0007(9) 0.0035(9) 0.0040(9)
C4 0.0320(11) 0.0462(12) 0.0364(11) 0.0044(9) -0.0029(9) 0.0038(9)
C5 0.0274(10) 0.0450(11) 0.0352(11) 0.0017(10) -0.0002(8) 0.0011(9)
C6 0.0274(11) 0.0643(15) 0.0490(13) 0.0154(11) -0.0069(10) -0.0022(10)
C7 0.0249(10) 0.0539(13) 0.0433(12) 0.0049(10) -0.0049(9) -0.0042(10)
C8 0.0242(10) 0.0400(11) 0.0346(10) 0.0011(9) -0.0004(8) 0.0009(8)
C9 0.0245(10) 0.0410(11) 0.0364(11) 0.0046(9) 0.0012(8) 0.0016(8)
C10 0.0249(10) 0.0411(11) 0.0355(11) 0.0016(9) 0.0010(8) 0.0033(8)
C11 0.0243(11) 0.0658(14) 0.0486(13) 0.0188(12) -0.0052(9) -0.0078(10)
C12 0.0270(11) 0.0582(14) 0.0457(12) 0.0156(11) -0.0045(9) -0.0035(10)
C13 0.0281(10) 0.0385(11) 0.0339(10) 0.0023(8) -0.0002(8) -0.0032(9)
C14 0.0250(10) 0.0399(11) 0.0364(10) -0.0002(9) -0.0004(8) -0.0010(9)
C15 0.0293(11) 0.0612(14) 0.0492(13) 0.0100(11) -0.0041(10) -0.0117(10)
C16 0.0371(12) 0.0558(13) 0.0454(12) 0.0082(11) -0.0037(10) -0.0136(11)
C17 0.0341(10) 0.0384(11) 0.0337(11) 0.0009(9) -0.0023(9) -0.0052(9)
C18 0.0583(14) 0.0444(12) 0.0408(12) -0.0021(10) 0.0009(11) -0.0056(11)
C19 0.140(4) 0.084(2) 0.077(2) -0.005(2) -0.016(3) 0.031(3)
C20 0.177(5) 0.081(3) 0.089(3) 0.006(2) 0.022(3) 0.020(3)
C21 0.133(4) 0.073(2) 0.099(3) -0.011(2) 0.051(3) -0.022(2)
C22 0.075(2) 0.0649(18) 0.0724(19) -0.0198(15) 0.0223(16) -0.0145(15)
C23 0.0634(17) 0.0504(14) 0.0554(15) -0.0163(12) 0.0074(13) -0.0020(12)
C24 0.0703(18) 0.0486(14) 0.0552(15) -0.0147(12) 0.0022(14) -0.0007(13)
C25 0.089(2) 0.0572(16) 0.0724(19) -0.0079(15) 0.0111(17) -0.0184(16)
C26 0.177(5) 0.064(2) 0.093(3) 0.000(2) 0.030(3) -0.025(3)
C27 0.238(7) 0.063(2) 0.076(3) 0.008(2) 0.004(4) 0.016(3)
C28 0.175(5) 0.084(3) 0.082(3) -0.014(2) -0.031(3) 0.047(3)
C29 0.092(2) 0.0679(19) 0.0687(19) -0.0227(16) -0.0098(18) 0.0192(18)
C30 0.068(2) 0.118(3) 0.107(3) -0.049(3) -0.023(2) 0.019(2)
C31 0.067(2) 0.111(3) 0.109(3) -0.042(2) 0.017(2) -0.023(2)
N1 0.0853(19) 0.0747(17) 0.0714(16) -0.0125(14) -0.0070(14) 0.0090(14)
O1 0.0355(8) 0.0433(8) 0.0395(8) 0.0071(7) 0.0055(7) 0.0031(7)
O2 0.0447(9) 0.0486(9) 0.0371(8) 0.0080(7) -0.0070(7) -0.0134(7)

loop_
_atom_type_symbol
_atom_type_description
_atom_type_scat_dispersion_real
_atom_type_scat_dispersion_imag
_atom_type_scat_source
C C 0.0033 0.0016 'International Tables Vol C Tables 4.2.6.8 and 6.1.1.4'
H H 0.0000 0.0000 'International Tables Vol C Tables 4.2.6.8 and 6.1.1.4'
N N 0.0061 0.0033 'International Tables Vol C Tables 4.2.6.8 and 6.1.1.4'
O O 0.0106 0.0060 'International Tables Vol C Tables 4.2.6.8 and 6.1.1.4'

loop_
_geom_angle_atom_site_label_1
_geom_angle_atom_site_label_2
_geom_angle_atom_site_label_3
_geom_angle
C2 C1 C10 123.00(19)
C1 C2 C3 118.92(19)
C4 C3 O1 118.41(18)
C4 C3 C2 119.55(19)
O1 C3 C2 122.04(19)
C3 C4 C5 121.41(18)
C4 C5 C10 119.85(19)
C4 C5 C6 118.71(17)
C10 C5 C6 121.43(18)
C5 C6 C7 113.75(17)
C6 C7 C8 110.41(17)
C14 C8 C7 113.61(17)
C14 C8 C9 107.89(15)
C7 C8 C9 109.66(17)
C10 C9 C11 114.41(17)
C10 C9 C8 112.55(15)
C11 C9 C8 110.64(17)
C1 C10 C5 117.25(19)
C1 C10 C9 121.36(17)
C5 C10 C9 121.26(17)
C9 C11 C12 112.30(18)
C13 C12 C11 111.67(17)
C12 C13 C18 110.49(18)
C12 C13 C17 115.45(17)
C18 C13 C17 109.60(18)
C12 C13 C14 108.51(17)
C18 C13 C14 113.44(17)
C17 C13 C14 98.99(15)
C8 C14 C15 120.29(17)
C8 C14 C13 113.20(16)
C15 C14 C13 103.65(17)
C14 C15 C16 103.36(17)
C17 C16 C15 106.09(17)
O2 C17 C13 112.24(16)
O2 C17 C16 113.12(17)
C13 C17 C16 104.78(17)
N1 C19 C20 122.8(4)
C21 C20 C19 120.8(4)
C20 C21 C22 119.1(4)
C23 C22 C31 119.3(3)
C23 C22 C21 117.3(3)
C31 C22 C21 123.4(4)
N1 C23 C22 121.4(3)
N1 C23 C24 118.3(2)
C22 C23 C24 120.2(3)
C25 C24 C29 120.3(3)
C25 C24 C23 120.6(3)
C29 C24 C23 119.0(3)
C26 C25 C24 120.0(4)
C25 C26 C27 120.9(4)
C28 C27 C26 119.8(4)
C27 C28 C29 120.3(4)
C24 C29 C28 118.5(4)
C24 C29 C30 118.7(3)
C28 C29 C30 122.7(4)
C31 C30 C29 121.0(3)
C30 C31 C22 121.7(4)
C19 N1 C23 118.5(3)

loop_
_geom_bond_atom_site_label_1
_geom_bond_atom_site_label_2
_geom_bond_distance
C1 C2 1.389(3)
C1 C10 1.393(3)
C2 C3 1.392(3)
C3 C4 1.382(3)
C3 O1 1.383(2)
C4 C5 1.398(3)
C5 C10 1.411(3)
C5 C6 1.520(3)
C6 C7 1.524(3)
C7 C8 1.531(3)
C8 C14 1.527(3)
C8 C9 1.547(3)
C9 C10 1.529(3)
C9 C11 1.547(3)
C11 C12 1.548(3)
C12 C13 1.536(3)
C13 C18 1.538(3)
C13 C17 1.542(3)
C13 C14 1.550(3)
C14 C15 1.537(3)
C15 C16 1.551(3)
C16 C17 1.550(3)
C17 O2 1.444(3)
C19 N1 1.339(5)
C19 C20 1.368(6)
C20 C21 1.347(6)
C21 C22 1.440(5)
C22 C23 1.400(4)
C22 C31 1.412(5)
C23 N1 1.381(4)
C23 C24 1.453(4)
C24 C25 1.387(4)
C24 C29 1.404(4)
C25 C26 1.359(5)
C26 C27 1.400(7)
C27 C28 1.369(7)
C28 C29 1.409(5)
C29 C30 1.452(6)
C30 C31 1.350(5)
